data_2232443
loop_
_publ_author_name
'Mammadova, Gunay Z.'
'Matsulevich, Zhanna V.'
'Osmanov, Vladimir K.'
'Borisov, Alexander V.'
'Khrustalev, Victor N.'

_publ_section_title
;
 1,3-Benzothiazole-2(3<i>H</i>)-selone
;
_journal_coeditor_code RK2309
_journal_issue 11
_journal_name_full 'Acta Crystallographica Section E'
_journal_page_first o3050
_journal_paper_doi 10.1107/S1600536811043339
_journal_volume 67
_journal_year 2011
_chemical_formula_iupac 'C7 H5 N S Se'
_chemical_formula_moiety 'C7 H5 N S Se'
_chemical_formula_sum 'C7 H5 N S Se'
_chemical_formula_weight 214.15
_chemical_melting_point_gt 346
_chemical_melting_point_lt 347
_chemical_name_systematic
;
1,3-Benzothiazole-2(3<i>H</i>)-selone
;
_space_group_IT_number 14
_symmetry_cell_setting monoclinic
_symmetry_space_group_name_Hall '-P 2yn'
_symmetry_space_group_name_H-M 'P 1 21/n 1'
_atom_sites_solution_hydrogens difmap
_atom_sites_solution_primary direct
_atom_sites_solution_secondary difmap
_audit_creation_method SHELXL97
_cell_angle_alpha 90.00
_cell_angle_beta 101.1950(10)
_cell_angle_gamma 90.00
_cell_formula_units_Z 4
_cell_length_a 8.0420(4)
_cell_length_b 6.0818(3)
_cell_length_c 15.1836(7)
_cell_measurement_reflns_used 6338
_cell_measurement_temperature 100(2)
_cell_measurement_theta_max 30.00
_cell_measurement_theta_min 2.58
_cell_volume 728.50(6)
_computing_cell_refinement '<i>SAINT</i> (Bruker, 1998)'
_computing_data_collection '<i>SMART</i> (Bruker, 1998)'
_computing_data_reduction '<i>SAINT</i> (Bruker, 1998)'
_computing_molecular_graphics '<i>SHELXTL</i> (Sheldrick, 2008)'
_computing_publication_material '<i>SHELXTL</i> (Sheldrick, 2008)'
_computing_structure_refinement '<i>SHELXTL</i> (Sheldrick, 2008)'
_computing_structure_solution '<i>SHELXTL</i> (Sheldrick, 2008)'
_diffrn_ambient_temperature 100(2)
_diffrn_measured_fraction_theta_full 0.993
_diffrn_measured_fraction_theta_max 0.993
_diffrn_measurement_device_type 'Bruker SMART 1K CCD'
_diffrn_measurement_method '\f and \w'
_diffrn_radiation_monochromator graphite
_diffrn_radiation_source 'fine-focus sealed tube'
_diffrn_radiation_type MoK\a
_diffrn_radiation_wavelength 0.71073
_diffrn_reflns_av_R_equivalents 0.0197
_diffrn_reflns_av_sigmaI/netI 0.0159
_diffrn_reflns_limit_h_max 11
_diffrn_reflns_limit_h_min -11
_diffrn_reflns_limit_k_max 8
_diffrn_reflns_limit_k_min -8
_diffrn_reflns_limit_l_max 21
_diffrn_reflns_limit_l_min -20
_diffrn_reflns_number 8129
_diffrn_reflns_theta_full 30.00
_diffrn_reflns_theta_max 30.00
_diffrn_reflns_theta_min 2.68
_exptl_absorpt_coefficient_mu 5.351
_exptl_absorpt_correction_T_max 0.446
_exptl_absorpt_correction_T_min 0.297
_exptl_absorpt_correction_type multi-scan
_exptl_absorpt_process_details '(<i>SADABS</i>; Sheldrick, 1998)'
_exptl_crystal_colour pale-yellow
_exptl_crystal_density_diffrn 1.952
_exptl_crystal_density_method 'not measured'
_exptl_crystal_description prism
_exptl_crystal_F_000 416
_exptl_crystal_size_max 0.30
_exptl_crystal_size_mid 0.21
_exptl_crystal_size_min 0.18
_refine_diff_density_max 0.437
_refine_diff_density_min -0.285
_refine_ls_extinction_method none
_refine_ls_goodness_of_fit_ref 1.001
_refine_ls_hydrogen_treatment constr
_refine_ls_matrix_type full
_refine_ls_number_parameters 91
_refine_ls_number_reflns 2108
_refine_ls_number_restraints 0
_refine_ls_restrained_S_all 1.001
_refine_ls_R_factor_all 0.0172
_refine_ls_R_factor_gt 0.0164
_refine_ls_shift/su_max 0.001
_refine_ls_shift/su_mean 0.000
_refine_ls_structure_factor_coef Fsqd
_refine_ls_weighting_details 'calc w=1/[\s^2^(Fo^2^)+(0.023P)^2^+0.371P] where P=(Fo^2^+2Fc^2^)/3'
_refine_ls_weighting_scheme calc
_refine_ls_wR_factor_gt 0.0409
_refine_ls_wR_factor_ref 0.0413
_reflns_number_gt 2042
_reflns_number_total 2108
_reflns_threshold_expression I>2\s(I)
_cod_data_source_file rk2309.cif
_cod_data_source_block I
_cod_original_sg_symbol_H-M 'P 21/n'
_cod_database_code 2232443
_cod_database_fobs_code 2232443

loop_
_symmetry_equiv_pos_as_xyz
'x, y, z'
'-x+1/2, y+1/2, -z+1/2'
'-x, -y, -z'
'x-1/2, -y-1/2, z-1/2'

loop_
_atom_site_type_symbol
_atom_site_label
_atom_site_fract_x
_atom_site_fract_y
_atom_site_fract_z
_atom_site_U_iso_or_equiv
_atom_site_adp_type
_atom_site_calc_flag
_atom_site_refinement_flags
_atom_site_occupancy
_atom_site_symmetry_multiplicity
Se Se1 1.277060(14) 0.076249(19) 0.579287(8) 0.01478(5) Uani d . 1 1
S S1 1.17970(3) 0.51668(5) 0.661496(19) 0.01522(6) Uani d . 1 1
C C2 1.12217(14) 0.27701(18) 0.60187(7) 0.01301(19) Uani d . 1 1
N N3 0.95281(12) 0.26504(16) 0.57732(6) 0.01391(18) Uani d . 1 1
H H3 0.9022 0.1543 0.5457 0.017 Uiso calc R 1 1
C C3A 0.86204(14) 0.43853(18) 0.60496(8) 0.0126(2) Uani d . 1 1
C C4 0.68634(15) 0.4594(2) 0.59126(8) 0.0155(2) Uani d . 1 1
H H4 0.6135 0.3500 0.5601 0.019 Uiso calc R 1 1
C C5 0.62189(15) 0.6465(2) 0.62499(8) 0.0170(2) Uani d . 1 1
H H5 0.5026 0.6659 0.6160 0.020 Uiso calc R 1 1
C C6 0.72815(15) 0.8072(2) 0.67190(8) 0.0167(2) Uani d . 1 1
H H6 0.6801 0.9335 0.6940 0.020 Uiso calc R 1 1
C C7 0.90347(15) 0.7839(2) 0.68649(8) 0.0160(2) Uani d . 1 1
H H7 0.9762 0.8923 0.7185 0.019 Uiso calc R 1 1
C C7A 0.96916(14) 0.59737(19) 0.65275(8) 0.0133(2) Uani d . 1 1

loop_
_atom_site_aniso_label
_atom_site_aniso_U_11
_atom_site_aniso_U_22
_atom_site_aniso_U_33
_atom_site_aniso_U_12
_atom_site_aniso_U_13
_atom_site_aniso_U_23
Se1 0.01251(7) 0.01418(7) 0.01708(7) 0.00142(4) 0.00145(4) -0.00172(4)
S1 0.01046(12) 0.01552(13) 0.01887(13) -0.00113(9) 0.00088(10) -0.00449(10)
C2 0.0133(5) 0.0130(5) 0.0125(5) 0.0000(4) 0.0020(4) 0.0006(4)
N3 0.0125(4) 0.0132(4) 0.0155(4) -0.0010(3) 0.0015(3) -0.0021(3)
C3A 0.0121(5) 0.0134(5) 0.0123(5) -0.0008(4) 0.0022(4) 0.0001(4)
C4 0.0124(5) 0.0177(5) 0.0158(5) -0.0016(4) 0.0013(4) 0.0001(4)
C5 0.0128(5) 0.0219(6) 0.0168(5) 0.0018(4) 0.0040(4) 0.0019(4)
C6 0.0172(5) 0.0179(5) 0.0159(5) 0.0032(4) 0.0052(4) 0.0001(4)
C7 0.0160(5) 0.0163(5) 0.0154(5) 0.0000(4) 0.0024(4) -0.0026(4)
C7A 0.0114(5) 0.0149(5) 0.0134(5) -0.0012(4) 0.0021(4) -0.0009(4)

loop_
_atom_type_symbol
_atom_type_description
_atom_type_scat_dispersion_real
_atom_type_scat_dispersion_imag
_atom_type_scat_source
C C 0.0033 0.0016 'International Tables Vol C Tables 4.2.6.8 and 6.1.1.4'
H H 0.0000 0.0000 'International Tables Vol C Tables 4.2.6.8 and 6.1.1.4'
N N 0.0061 0.0033 'International Tables Vol C Tables 4.2.6.8 and 6.1.1.4'
S S 0.1246 0.1234 'International Tables Vol C Tables 4.2.6.8 and 6.1.1.4'
Se Se -0.0929 2.2259 'International Tables Vol C Tables 4.2.6.8 and 6.1.1.4'

loop_
_geom_angle_atom_site_label_1
_geom_angle_atom_site_label_2
_geom_angle_atom_site_label_3
_geom_angle
C2 S1 C7A 92.31(5)
N3 C2 S1 110.16(8)
N3 C2 Se1 127.21(9)
S1 C2 Se1 122.63(6)
C2 N3 C3A 115.97(10)
C2 N3 H3 122.0
C3A N3 H3 122.0
N3 C3A C4 126.82(10)
N3 C3A C7A 111.91(10)
C4 C3A C7A 121.25(10)
C5 C4 C3A 117.37(11)
C5 C4 H4 121.3
C3A C4 H4 121.3
C4 C5 C6 121.69(11)
C4 C5 H5 119.2
C6 C5 H5 119.2
C7 C6 C5 120.67(11)
C7 C6 H6 119.7
C5 C6 H6 119.7
C7A C7 C6 118.04(11)
C7A C7 H7 121.0
C6 C7 H7 121.0
C7 C7A C3A 120.96(11)
C7 C7A S1 129.39(9)
C3A C7A S1 109.64(8)

loop_
_geom_bond_atom_site_label_1
_geom_bond_atom_site_label_2
_geom_bond_distance
Se1 C2 1.8236(11)
S1 C2 1.7308(12)
S1 C7A 1.7430(12)
C2 N3 1.3425(14)
N3 C3A 1.3933(14)
N3 H3 0.8800
C3A C4 1.3935(16)
C3A C7A 1.3997(15)
C4 C5 1.3890(17)
C4 H4 0.9500
C5 C6 1.3986(17)
C5 H5 0.9500
C6 C7 1.3913(16)
C6 H6 0.9500
C7 C7A 1.3906(16)
C7 H7 0.9500

loop_
_geom_hbond_atom_site_label_D
_geom_hbond_atom_site_label_H
_geom_hbond_atom_site_label_A
_geom_hbond_site_symmetry_A
_geom_hbond_distance_DH
_geom_hbond_distance_HA
_geom_hbond_distance_DA
_geom_hbond_angle_DHA
_geom_hbond_publ_flag
N3 H3 Se1 3_756 0.88 2.56 3.4165(10) 163 yes

loop_
_geom_torsion_atom_site_label_1
_geom_torsion_atom_site_label_2
_geom_torsion_atom_site_label_3
_geom_torsion_atom_site_label_4
_geom_torsion
C7A S1 C2 N3 0.42(9)
C7A S1 C2 Se1 -179.05(7)
S1 C2 N3 C3A -1.00(13)
Se1 C2 N3 C3A 178.44(8)
C2 N3 C3A C4 -177.14(11)
C2 N3 C3A C7A 1.19(14)
N3 C3A C4 C5 179.72(11)
C7A C3A C4 C5 1.53(17)
C3A C4 C5 C6 -0.77(18)
C4 C5 C6 C7 -0.13(18)
C5 C6 C7 C7A 0.29(18)
C6 C7 C7A C3A 0.46(17)
C6 C7 C7A S1 -178.39(9)
N3 C3A C7A C7 -179.85(10)
C4 C3A C7A C7 -1.41(17)
N3 C3A C7A S1 -0.80(12)
C4 C3A C7A S1 177.64(9)
C2 S1 C7A C7 179.17(12)
C2 S1 C7A C3A 0.22(9)

loop_
_cod_related_entry_id
_cod_related_entry_database
_cod_related_entry_code
1 ChemSpider 10701718
